data_4120413
loop_
_publ_author_name
'Lakmal C. Kalutarage'
'Philip D. Martin'
'Mary Jane Heeg'
'Charles H. Winter'

_publ_section_title
;
 Volatile and Thermally Stable Mid to Late Transition Metal Complexes
 Containing \a-Imino Alkoxide Ligands, a New Strongly Reducing Coreagent,
 and Thermal Atomic Layer Deposition of Ni, Co, Fe, and Cr Metal Films
;
_journal_name_full 'Journal of the American Chemical Society'
_journal_page_first 12588
_journal_page_last 12591
_journal_paper_doi 10.1021/ja407014w
_journal_volume 135
_journal_year 2013
_chemical_formula_sum 'C27 H53 N2 Ni O3'
_chemical_formula_weight 512.42
_chemical_name_systematic
; 
 ? 
;
_space_group_IT_number 1
_symmetry_space_group_name_Hall 'P 1'
_symmetry_space_group_name_H-M 'P 1'
_atom_sites_solution_hydrogens geom
_atom_sites_solution_primary direct
_atom_sites_solution_secondary difmap
_audit_creation_method SHELXL-97
_cell_angle_alpha 79.170(6)
_cell_angle_beta 74.612(6)
_cell_angle_gamma 70.558(5)
_cell_formula_units_Z 1
_cell_length_a 7.7457(10)
_cell_length_b 9.8404(12)
_cell_length_c 10.4432(13)
_cell_measurement_temperature 100(2)
_cell_volume 719.34(16)
_computing_structure_refinement 'SHELXL-97 (Sheldrick, 2008)'
_computing_structure_solution 'SHELXS-97 (Sheldrick, 2008)'
_diffrn_ambient_temperature 100(2)
_diffrn_measured_fraction_theta_full 0.991
_diffrn_measured_fraction_theta_max 0.991
_diffrn_radiation_monochromator graphite
_diffrn_radiation_source 'fine-focus sealed tube'
_diffrn_radiation_type MoK\a
_diffrn_radiation_wavelength 0.71073
_diffrn_reflns_av_R_equivalents 0.0309
_diffrn_reflns_av_sigmaI/netI 0.0240
_diffrn_reflns_limit_h_max 14
_diffrn_reflns_limit_h_min -14
_diffrn_reflns_limit_k_max 17
_diffrn_reflns_limit_k_min -18
_diffrn_reflns_limit_l_max 19
_diffrn_reflns_limit_l_min -19
_diffrn_reflns_number 89232
_diffrn_reflns_theta_full 40.70
_diffrn_reflns_theta_max 40.70
_diffrn_reflns_theta_min 2.03
_exptl_absorpt_coefficient_mu 0.702
_exptl_crystal_density_diffrn 1.183
_exptl_crystal_F_000 281
_refine_diff_density_max 0.752
_refine_diff_density_min -0.672
_refine_diff_density_rms 0.059
_refine_ls_abs_structure_details 'Flack H D (1983), Acta Cryst. A39, 876-881'
_refine_ls_abs_structure_Flack 0.20(2)
_refine_ls_extinction_method none
_refine_ls_goodness_of_fit_ref 0.792
_refine_ls_hydrogen_treatment mixed
_refine_ls_matrix_type full
_refine_ls_number_parameters 316
_refine_ls_number_reflns 16757
_refine_ls_number_restraints 3
_refine_ls_restrained_S_all 0.792
_refine_ls_R_factor_all 0.0270
_refine_ls_R_factor_gt 0.0252
_refine_ls_shift/su_max 0.012
_refine_ls_shift/su_mean 0.001
_refine_ls_structure_factor_coef Fsqd
_refine_ls_weighting_details 'calc w=1/[\s^2^(Fo^2^)+(0.1000P)^2^+0.0000P] where P=(Fo^2^+2Fc^2^)/3'
_refine_ls_weighting_scheme calc
_refine_ls_wR_factor_gt 0.0885
_refine_ls_wR_factor_ref 0.0911
_reflns_number_gt 15964
_reflns_number_total 16757
_reflns_threshold_expression >2sigma(I)
_cod_data_source_file ja407014w_si_002_2.cif
_cod_data_source_block lk916_2_p55a_p1_s
_cod_database_code 4120413

loop_
_symmetry_equiv_pos_as_xyz
'x, y, z'

loop_
_atom_site_label
_atom_site_type_symbol
_atom_site_fract_x
_atom_site_fract_y
_atom_site_fract_z
_atom_site_U_iso_or_equiv
_atom_site_adp_type
_atom_site_occupancy
_atom_site_symmetry_multiplicity
_atom_site_calc_flag
_atom_site_refinement_flags
Ni1 Ni 0.056735(14) 0.399794(11) 0.049881(10) 0.00795(2) Uani 1 1 d .
O1 O -0.03373(12) 0.57963(9) -0.03956(7) 0.01064(13) Uani 1 1 d .
O2 O 0.14692(12) 0.22013(9) 0.13951(7) 0.01089(13) Uani 1 1 d .
C28 C 0.26048(19) 0.31214(14) 0.32782(12) 0.0191(2) Uani 1 1 d .
H28A H 0.1582 0.4035 0.3328 0.029 Uiso 1 1 calc R
H28B H 0.3348 0.3068 0.2360 0.029 Uiso 1 1 calc R
H28C H 0.3409 0.3076 0.3878 0.029 Uiso 1 1 calc R
C6 C 0.14283(16) 0.73690(11) -0.17495(11) 0.01219(17) Uani 1 1 d .
C14 C -0.06512(17) 0.61602(12) -0.27027(11) 0.01341(18) Uani 1 1 d .
C1 C 0.06426(15) 0.60482(11) -0.16911(10) 0.00961(15) Uani 1 1 d .
C2 C 0.2474(2) 0.78546(14) -0.31311(12) 0.0187(2) Uani 1 1 d .
H3 H 0.3142 0.8507 -0.3039 0.028 Uiso 1 1 calc R
H1 H 0.1573 0.8363 -0.3696 0.028 Uiso 1 1 calc R
H2 H 0.3377 0.7004 -0.3543 0.028 Uiso 1 1 calc R
C3 C 0.28300(19) 0.68665(13) -0.08230(13) 0.0174(2) Uani 1 1 d .
H4 H 0.3873 0.6036 -0.1158 0.026 Uiso 1 1 calc R
H6 H 0.2193 0.6582 0.0082 0.026 Uiso 1 1 calc R
H5 H 0.3315 0.7662 -0.0804 0.026 Uiso 1 1 calc R
C4 C -0.0132(2) 0.87014(13) -0.12084(13) 0.0179(2) Uani 1 1 d .
H9 H -0.0932 0.8395 -0.0384 0.027 Uiso 1 1 calc R
H7 H -0.0889 0.9181 -0.1875 0.027 Uiso 1 1 calc R
H8 H 0.0431 0.9379 -0.1021 0.027 Uiso 1 1 calc R
C5 C 0.22992(16) 0.47467(11) -0.19927(10) 0.01120(16) Uani 1 1 d .
H19 H 0.3185 0.4743 -0.2820 0.013 Uiso 1 1 calc R
N1 N 0.25097(13) 0.36344(10) -0.11195(9) 0.00998(14) Uani 1 1 d .
C7 C 0.41205(17) 0.22955(12) -0.14326(11) 0.01308(17) Uani 1 1 d .
C8 C 0.5365(2) 0.24314(14) -0.28312(12) 0.0189(2) Uani 1 1 d .
H11 H 0.4647 0.2525 -0.3504 0.028 Uiso 1 1 calc R
H10 H 0.6457 0.1565 -0.2935 0.028 Uiso 1 1 calc R
H12 H 0.5787 0.3291 -0.2949 0.028 Uiso 1 1 calc R
C9 C 0.53185(18) 0.19939(13) -0.04035(13) 0.0184(2) Uani 1 1 d .
H15 H 0.5825 0.2803 -0.0486 0.028 Uiso 1 1 calc R
H14 H 0.6355 0.1099 -0.0560 0.028 Uiso 1 1 calc R
H13 H 0.4544 0.1886 0.0497 0.028 Uiso 1 1 calc R
C10 C 0.3263(2) 0.10802(12) -0.13349(12) 0.0185(2) Uani 1 1 d .
H16 H 0.2390 0.1030 -0.0468 0.028 Uiso 1 1 calc R
H18 H 0.4262 0.0155 -0.1422 0.028 Uiso 1 1 calc R
H17 H 0.2587 0.1275 -0.2053 0.028 Uiso 1 1 calc R
C11 C 0.0398(2) 0.60438(15) -0.41720(11) 0.0214(2) Uani 1 1 d .
H20 H -0.0502 0.6189 -0.4728 0.032 Uiso 1 1 calc R
H22 H 0.1316 0.5081 -0.4255 0.032 Uiso 1 1 calc R
H21 H 0.1047 0.6787 -0.4469 0.032 Uiso 1 1 calc R
C12 C -0.14627(19) 0.48712(14) -0.22802(12) 0.0200(2) Uani 1 1 d .
H24 H -0.2156 0.4895 -0.1347 0.030 Uiso 1 1 calc R
H25 H -0.0437 0.3961 -0.2372 0.030 Uiso 1 1 calc R
H23 H -0.2312 0.4936 -0.2852 0.030 Uiso 1 1 calc R
C13 C -0.23091(19) 0.75410(14) -0.26276(13) 0.0203(2) Uani 1 1 d .
H26 H -0.3214 0.7462 -0.3090 0.030 Uiso 1 1 calc R
H27 H -0.1863 0.8374 -0.3055 0.030 Uiso 1 1 calc R
H28 H -0.2916 0.7674 -0.1690 0.030 Uiso 1 1 calc R
N2 N -0.13764(14) 0.43632(10) 0.21239(9) 0.01004(14) Uani 1 1 d .
C15 C -0.11766(16) 0.32520(11) 0.29945(10) 0.01060(16) Uani 1 1 d .
H44 H -0.2072 0.3253 0.3817 0.013 Uiso 1 1 calc R
C16 C 0.04896(15) 0.19501(11) 0.26980(10) 0.00963(15) Uani 1 1 d .
C17 C 0.17795(17) 0.18408(12) 0.37007(11) 0.01339(17) Uani 1 1 d .
C18 C 0.0739(2) 0.19529(15) 0.51706(11) 0.0212(2) Uani 1 1 d .
H29 H 0.1633 0.1860 0.5716 0.032 Uiso 1 1 calc R
H31 H 0.0149 0.1175 0.5482 0.032 Uiso 1 1 calc R
H30 H -0.0228 0.2895 0.5249 0.032 Uiso 1 1 calc R
C19 C 0.34458(18) 0.04435(14) 0.36229(13) 0.0198(2) Uani 1 1 d .
H32 H 0.4324 0.0497 0.4123 0.030 Uiso 1 1 calc R
H33 H 0.4089 0.0336 0.2687 0.030 Uiso 1 1 calc R
H34 H 0.2986 -0.0393 0.4010 0.030 Uiso 1 1 calc R
C20 C -0.02927(16) 0.06273(11) 0.27430(10) 0.01143(16) Uani 1 1 d .
C21 C 0.1258(2) -0.07063(13) 0.22038(13) 0.0180(2) Uani 1 1 d .
H35 H 0.1870 -0.1283 0.2923 0.027 Uiso 1 1 calc R
H37 H 0.2186 -0.0392 0.1476 0.027 Uiso 1 1 calc R
H36 H 0.0708 -0.1296 0.1868 0.027 Uiso 1 1 calc R
C22 C -0.16912(19) 0.11276(13) 0.18218(13) 0.0176(2) Uani 1 1 d .
H39 H -0.1133 0.1587 0.0968 0.026 Uiso 1 1 calc R
H40 H -0.2843 0.1826 0.2246 0.026 Uiso 1 1 calc R
H38 H -0.1989 0.0289 0.1664 0.026 Uiso 1 1 calc R
C23 C -0.1342(2) 0.01392(14) 0.41300(12) 0.0188(2) Uani 1 1 d .
H41 H -0.1910 -0.0585 0.4048 0.028 Uiso 1 1 calc R
H43 H -0.2327 0.0978 0.4506 0.028 Uiso 1 1 calc R
H42 H -0.0458 -0.0286 0.4720 0.028 Uiso 1 1 calc R
C24 C -0.29838(16) 0.56978(11) 0.24277(11) 0.01216(16) Uani 1 1 d .
C25 C -0.2140(2) 0.69246(12) 0.23359(12) 0.0187(2) Uani 1 1 d .
H45 H -0.1398 0.6702 0.3018 0.028 Uiso 1 1 calc R
H47 H -0.3151 0.7835 0.2482 0.028 Uiso 1 1 calc R
H46 H -0.1329 0.7023 0.1448 0.028 Uiso 1 1 calc R
C26 C -0.4234(2) 0.55634(14) 0.38270(13) 0.0202(2) Uani 1 1 d .
H49 H -0.4798 0.4788 0.3901 0.030 Uiso 1 1 calc R
H50 H -0.5229 0.6482 0.3975 0.030 Uiso 1 1 calc R
H48 H -0.3475 0.5334 0.4499 0.030 Uiso 1 1 calc R
C27 C -0.41846(19) 0.60005(14) 0.13996(13) 0.0189(2) Uani 1 1 d .
H51 H -0.3395 0.6049 0.0498 0.028 Uiso 1 1 calc R
H52 H -0.5174 0.6926 0.1522 0.028 Uiso 1 1 calc R
H53 H -0.4755 0.5221 0.1520 0.028 Uiso 1 1 calc R

loop_
_atom_site_aniso_label
_atom_site_aniso_U_11
_atom_site_aniso_U_22
_atom_site_aniso_U_33
_atom_site_aniso_U_23
_atom_site_aniso_U_13
_atom_site_aniso_U_12
Ni1 0.00844(3) 0.00697(3) 0.00708(3) -0.00019(2) -0.00070(2) -0.00164(2)
O1 0.0111(3) 0.0102(3) 0.0076(3) 0.0006(2) 0.0003(2) -0.0020(3)
O2 0.0115(4) 0.0086(3) 0.0094(3) -0.0003(2) 0.0001(2) -0.0011(3)
C28 0.0215(6) 0.0213(5) 0.0196(5) -0.0028(4) -0.0053(4) -0.0122(5)
C6 0.0139(5) 0.0105(4) 0.0126(4) 0.0005(3) -0.0030(3) -0.0051(3)
C14 0.0148(5) 0.0150(4) 0.0113(4) -0.0002(3) -0.0046(4) -0.0047(4)
C1 0.0095(4) 0.0091(4) 0.0091(3) 0.0000(3) -0.0021(3) -0.0018(3)
C2 0.0224(6) 0.0182(5) 0.0157(4) 0.0012(4) -0.0002(4) -0.0109(5)
C3 0.0188(6) 0.0187(5) 0.0186(5) -0.0008(4) -0.0076(4) -0.0087(4)
C4 0.0206(6) 0.0104(4) 0.0209(5) -0.0019(4) -0.0028(4) -0.0036(4)
C5 0.0121(4) 0.0109(4) 0.0091(4) -0.0004(3) -0.0005(3) -0.0033(3)
N1 0.0101(4) 0.0079(3) 0.0106(3) -0.0011(2) -0.0017(3) -0.0014(3)
C7 0.0126(5) 0.0099(4) 0.0132(4) -0.0023(3) -0.0007(3) 0.0002(3)
C8 0.0177(6) 0.0167(5) 0.0144(4) -0.0022(4) 0.0043(4) -0.0008(4)
C9 0.0116(5) 0.0210(5) 0.0176(5) -0.0010(4) -0.0040(4) 0.0014(4)
C10 0.0256(6) 0.0106(4) 0.0183(5) -0.0045(3) -0.0009(4) -0.0054(4)
C11 0.0247(7) 0.0305(6) 0.0109(4) -0.0019(4) -0.0044(4) -0.0106(5)
C12 0.0222(6) 0.0215(5) 0.0220(6) -0.0012(4) -0.0080(5) -0.0120(5)
C13 0.0168(6) 0.0203(5) 0.0220(5) 0.0016(4) -0.0090(4) -0.0018(4)
N2 0.0105(4) 0.0091(3) 0.0092(3) -0.0011(2) -0.0005(3) -0.0023(3)
C15 0.0106(4) 0.0091(4) 0.0101(4) -0.0007(3) -0.0009(3) -0.0016(3)
C16 0.0106(4) 0.0087(3) 0.0087(3) 0.0001(3) -0.0014(3) -0.0028(3)
C17 0.0131(5) 0.0165(4) 0.0113(4) -0.0004(3) -0.0036(3) -0.0052(4)
C18 0.0247(7) 0.0301(6) 0.0112(4) -0.0028(4) -0.0039(4) -0.0110(5)
C19 0.0158(5) 0.0199(5) 0.0227(5) 0.0007(4) -0.0092(4) -0.0018(4)
C20 0.0129(4) 0.0098(4) 0.0114(4) 0.0003(3) -0.0026(3) -0.0039(3)
C21 0.0203(6) 0.0112(4) 0.0215(5) -0.0030(4) -0.0036(4) -0.0035(4)
C22 0.0187(6) 0.0185(5) 0.0193(5) -0.0002(4) -0.0093(4) -0.0075(4)
C23 0.0222(6) 0.0182(5) 0.0161(5) 0.0043(4) -0.0018(4) -0.0113(5)
C24 0.0122(4) 0.0104(4) 0.0105(4) -0.0015(3) 0.0002(3) -0.0011(3)
C25 0.0259(6) 0.0121(4) 0.0168(5) -0.0037(3) -0.0007(4) -0.0060(4)
C26 0.0198(6) 0.0168(5) 0.0152(5) -0.0021(4) 0.0039(4) 0.0002(4)
C27 0.0131(5) 0.0226(5) 0.0171(5) -0.0016(4) -0.0033(4) -0.0006(4)

loop_
_atom_type_symbol
_atom_type_description
_atom_type_scat_dispersion_real
_atom_type_scat_dispersion_imag
_atom_type_scat_source
C C 0.0033 0.0016 'International Tables Vol C Tables 4.2.6.8 and 6.1.1.4'
H H 0.0000 0.0000 'International Tables Vol C Tables 4.2.6.8 and 6.1.1.4'
N N 0.0061 0.0033 'International Tables Vol C Tables 4.2.6.8 and 6.1.1.4'
O O 0.0106 0.0060 'International Tables Vol C Tables 4.2.6.8 and 6.1.1.4'
Ni Ni 0.3393 1.1124 'International Tables Vol C Tables 4.2.6.8 and 6.1.1.4'

loop_
_geom_angle_atom_site_label_1
_geom_angle_atom_site_label_2
_geom_angle_atom_site_label_3
_geom_angle
O2 Ni1 O1 179.92(6)
O2 Ni1 N1 94.94(4)
O1 Ni1 N1 85.14(4)
O2 Ni1 N2 85.02(4)
O1 Ni1 N2 94.89(4)
N1 Ni1 N2 179.86(5)
C1 O1 Ni1 116.25(7)
C16 O2 Ni1 116.34(7)
C17 C28 H28A 109.5
C17 C28 H28B 109.5
H28A C28 H28B 109.5
C17 C28 H28C 109.5
H28A C28 H28C 109.5
H28B C28 H28C 109.5
C2 C6 C4 108.00(10)
C2 C6 C3 107.25(10)
C4 C6 C3 107.24(10)
C2 C6 C1 115.36(9)
C4 C6 C1 111.84(10)
C3 C6 C1 106.76(8)
C13 C14 C11 108.80(10)
C13 C14 C12 107.16(11)
C11 C14 C12 106.02(10)
C13 C14 C1 112.18(10)
C11 C14 C1 114.72(11)
C12 C14 C1 107.51(8)
O1 C1 C5 108.35(8)
O1 C1 C6 107.95(8)
C5 C1 C6 107.18(9)
O1 C1 C14 108.63(9)
C5 C1 C14 105.69(9)
C6 C1 C14 118.66(8)
C6 C2 H3 109.5
C6 C2 H1 109.5
H3 C2 H1 109.5
C6 C2 H2 109.5
H3 C2 H2 109.5
H1 C2 H2 109.5
C6 C3 H4 109.5
C6 C3 H6 109.5
H4 C3 H6 109.5
C6 C3 H5 109.5
H4 C3 H5 109.5
H6 C3 H5 109.5
C6 C4 H9 109.5
C6 C4 H7 109.5
H9 C4 H7 109.5
C6 C4 H8 109.5
H9 C4 H8 109.5
H7 C4 H8 109.5
N1 C5 C1 119.06(10)
N1 C5 H19 120.5
C1 C5 H19 120.5
C5 N1 C7 119.64(10)
C5 N1 Ni1 111.09(9)
C7 N1 Ni1 129.27(7)
N1 C7 C10 106.44(9)
N1 C7 C9 107.66(9)
C10 C7 C9 111.85(10)
N1 C7 C8 113.69(9)
C10 C7 C8 108.66(10)
C9 C7 C8 108.59(11)
C7 C8 H11 109.5
C7 C8 H10 109.5
H11 C8 H10 109.5
C7 C8 H12 109.5
H11 C8 H12 109.5
H10 C8 H12 109.5
C7 C9 H15 109.5
C7 C9 H14 109.5
H15 C9 H14 109.5
C7 C9 H13 109.5
H15 C9 H13 109.5
H14 C9 H13 109.5
C7 C10 H16 109.5
C7 C10 H18 109.5
H16 C10 H18 109.5
C7 C10 H17 109.5
H16 C10 H17 109.5
H18 C10 H17 109.5
C14 C11 H20 109.5
C14 C11 H22 109.5
H20 C11 H22 109.5
C14 C11 H21 109.5
H20 C11 H21 109.5
H22 C11 H21 109.5
C14 C12 H24 109.5
C14 C12 H25 109.5
H24 C12 H25 109.5
C14 C12 H23 109.5
H24 C12 H23 109.5
H25 C12 H23 109.5
C14 C13 H26 109.5
C14 C13 H27 109.5
H26 C13 H27 109.5
C14 C13 H28 109.5
H26 C13 H28 109.5
H27 C13 H28 109.5
C15 N2 C24 119.73(10)
C15 N2 Ni1 111.27(9)
C24 N2 Ni1 128.99(7)
N2 C15 C16 118.98(10)
N2 C15 H44 120.5
C16 C15 H44 120.5
O2 C16 C15 108.22(8)
O2 C16 C17 108.69(9)
C15 C16 C17 106.08(9)
O2 C16 C20 107.28(8)
C15 C16 C20 107.04(9)
C17 C16 C20 119.12(8)
C18 C17 C19 108.61(10)
C18 C17 C28 106.16(10)
C19 C17 C28 107.02(10)
C18 C17 C16 114.79(11)
C19 C17 C16 111.93(10)
C28 C17 C16 107.90(8)
C17 C18 H29 109.5
C17 C18 H31 109.5
H29 C18 H31 109.5
C17 C18 H30 109.5
H29 C18 H30 109.5
H31 C18 H30 109.5
C17 C19 H32 109.5
C17 C19 H33 109.5
H32 C19 H33 109.5
C17 C19 H34 109.5
H32 C19 H34 109.5
H33 C19 H34 109.5
C21 C20 C22 107.15(10)
C21 C20 C23 107.83(9)
C22 C20 C23 107.18(10)
C21 C20 C16 112.32(10)
C22 C20 C16 107.09(8)
C23 C20 C16 114.89(9)
C20 C21 H35 109.5
C20 C21 H37 109.5
H35 C21 H37 109.5
C20 C21 H36 109.5
H35 C21 H36 109.5
H37 C21 H36 109.5
C20 C22 H39 109.5
C20 C22 H40 109.5
H39 C22 H40 109.5
C20 C22 H38 109.5
H39 C22 H38 109.5
H40 C22 H38 109.5
C20 C23 H41 109.5
C20 C23 H43 109.5
H41 C23 H43 109.5
C20 C23 H42 109.5
H41 C23 H42 109.5
H43 C23 H42 109.5
N2 C24 C27 108.07(9)
N2 C24 C25 106.81(9)
C27 C24 C25 111.74(9)
N2 C24 C26 113.54(9)
C27 C24 C26 108.39(11)
C25 C24 C26 108.34(10)
C24 C25 H45 109.5
C24 C25 H47 109.5
H45 C25 H47 109.5
C24 C25 H46 109.5
H45 C25 H46 109.5
H47 C25 H46 109.5
C24 C26 H49 109.5
C24 C26 H50 109.5
H49 C26 H50 109.5
C24 C26 H48 109.5
H49 C26 H48 109.5
H50 C26 H48 109.5
C24 C27 H51 109.5
C24 C27 H52 109.5
H51 C27 H52 109.5
C24 C27 H53 109.5
H51 C27 H53 109.5
H52 C27 H53 109.5

loop_
_geom_bond_atom_site_label_1
_geom_bond_atom_site_label_2
_geom_bond_distance
Ni1 O2 1.8419(8)
Ni1 O1 1.8428(8)
Ni1 N1 1.9409(10)
Ni1 N2 1.9466(10)
O1 C1 1.3865(14)
O2 C16 1.3924(14)
C28 C17 1.5391(16)
C28 H28A 0.9800
C28 H28B 0.9800
C28 H28C 0.9800
C6 C2 1.5312(16)
C6 C4 1.5362(18)
C6 C3 1.5427(15)
C6 C1 1.5939(13)
C14 C13 1.5253(18)
C14 C11 1.5395(17)
C14 C12 1.5401(16)
C14 C1 1.6053(14)
C1 C5 1.4930(17)
C2 H3 0.9800
C2 H1 0.9800
C2 H2 0.9800
C3 H4 0.9800
C3 H6 0.9800
C3 H5 0.9800
C4 H9 0.9800
C4 H7 0.9800
C4 H8 0.9800
C5 N1 1.2811(14)
C5 H19 0.9500
N1 C7 1.5002(16)
C7 C10 1.5261(16)
C7 C9 1.5265(16)
C7 C8 1.5314(18)
C8 H11 0.9800
C8 H10 0.9800
C8 H12 0.9800
C9 H15 0.9800
C9 H14 0.9800
C9 H13 0.9800
C10 H16 0.9800
C10 H18 0.9800
C10 H17 0.9800
C11 H20 0.9800
C11 H22 0.9800
C11 H21 0.9800
C12 H24 0.9800
C12 H25 0.9800
C12 H23 0.9800
C13 H26 0.9800
C13 H27 0.9800
C13 H28 0.9800
N2 C15 1.2785(14)
N2 C24 1.4947(16)
C15 C16 1.4963(16)
C15 H44 0.9500
C16 C17 1.5961(14)
C16 C20 1.5972(13)
C17 C18 1.5382(17)
C17 C19 1.5388(18)
C18 H29 0.9800
C18 H31 0.9800
C18 H30 0.9800
C19 H32 0.9800
C19 H33 0.9800
C19 H34 0.9800
C20 C21 1.5332(18)
C20 C22 1.5366(15)
C20 C23 1.5372(16)
C21 H35 0.9800
C21 H37 0.9800
C21 H36 0.9800
C22 H39 0.9800
C22 H40 0.9800
C22 H38 0.9800
C23 H41 0.9800
C23 H43 0.9800
C23 H42 0.9800
C24 C27 1.5271(16)
C24 C25 1.5307(15)
C24 C26 1.5337(18)
C25 H45 0.9800
C25 H47 0.9800
C25 H46 0.9800
C26 H49 0.9800
C26 H50 0.9800
C26 H48 0.9800
C27 H51 0.9800
C27 H52 0.9800
C27 H53 0.9800

loop_
_geom_torsion_atom_site_label_1
_geom_torsion_atom_site_label_2
_geom_torsion_atom_site_label_3
_geom_torsion_atom_site_label_4
_geom_torsion
O2 Ni1 O1 C1 171(100)
N1 Ni1 O1 C1 1.14(7)
N2 Ni1 O1 C1 -179.00(7)
O1 Ni1 O2 C16 9(41)
N1 Ni1 O2 C16 178.62(7)
N2 Ni1 O2 C16 -1.24(7)
Ni1 O1 C1 C5 -2.80(10)
Ni1 O1 C1 C6 -118.55(8)
Ni1 O1 C1 C14 111.57(8)
C2 C6 C1 O1 -177.06(9)
C4 C6 C1 O1 -53.12(11)
C3 C6 C1 O1 63.90(12)
C2 C6 C1 C5 66.42(12)
C4 C6 C1 C5 -169.64(8)
C3 C6 C1 C5 -52.62(12)
C2 C6 C1 C14 -53.03(15)
C4 C6 C1 C14 70.91(13)
C3 C6 C1 C14 -172.07(11)
C13 C14 C1 O1 70.26(12)
C11 C14 C1 O1 -164.93(9)
C12 C14 C1 O1 -47.30(13)
C13 C14 C1 C5 -173.65(9)
C11 C14 C1 C5 -48.84(12)
C12 C14 C1 C5 68.79(12)
C13 C14 C1 C6 -53.44(15)
C11 C14 C1 C6 71.36(14)
C12 C14 C1 C6 -171.01(10)
O1 C1 C5 N1 3.93(13)
C6 C1 C5 N1 120.19(10)
C14 C1 C5 N1 -112.35(10)
C1 C5 N1 C7 177.32(8)
C1 C5 N1 Ni1 -3.11(12)
O2 Ni1 N1 C5 -178.85(8)
O1 Ni1 N1 C5 1.13(7)
N2 Ni1 N1 C5 -103(24)
O2 Ni1 N1 C7 0.66(9)
O1 Ni1 N1 C7 -179.35(9)
N2 Ni1 N1 C7 77(24)
C5 N1 C7 C10 -120.01(11)
Ni1 N1 C7 C10 60.51(11)
C5 N1 C7 C9 119.92(11)
Ni1 N1 C7 C9 -59.56(12)
C5 N1 C7 C8 -0.42(14)
Ni1 N1 C7 C8 -179.90(8)
O2 Ni1 N2 C15 -1.57(7)
O1 Ni1 N2 C15 178.44(8)
N1 Ni1 N2 C15 -78(24)
O2 Ni1 N2 C24 179.78(9)
O1 Ni1 N2 C24 -0.21(8)
N1 Ni1 N2 C24 104(24)
C24 N2 C15 C16 -177.21(8)
Ni1 N2 C15 C16 4.00(12)
Ni1 O2 C16 C15 3.33(10)
Ni1 O2 C16 C17 -111.45(9)
Ni1 O2 C16 C20 118.52(7)
N2 C15 C16 O2 -4.88(13)
N2 C15 C16 C17 111.61(10)
N2 C15 C16 C20 -120.22(10)
O2 C16 C17 C18 165.17(9)
C15 C16 C17 C18 49.01(12)
C20 C16 C17 C18 -71.64(15)
O2 C16 C17 C19 -70.43(11)
C15 C16 C17 C19 173.40(9)
C20 C16 C17 C19 52.75(15)
O2 C16 C17 C28 47.05(13)
C15 C16 C17 C28 -69.11(12)
C20 C16 C17 C28 170.24(10)
O2 C16 C20 C21 53.43(11)
C15 C16 C20 C21 169.39(8)
C17 C16 C20 C21 -70.45(13)
O2 C16 C20 C22 -63.95(12)
C15 C16 C20 C22 52.02(11)
C17 C16 C20 C22 172.18(11)
O2 C16 C20 C23 177.16(9)
C15 C16 C20 C23 -66.87(11)
C17 C16 C20 C23 53.29(15)
C15 N2 C24 C27 -119.30(11)
Ni1 N2 C24 C27 59.25(12)
C15 N2 C24 C25 120.33(11)
Ni1 N2 C24 C25 -61.12(11)
C15 N2 C24 C26 0.98(14)
Ni1 N2 C24 C26 179.53(8)
